data_1509657
loop_
_publ_author_name
'Guo Guocong'
'Huang Jinshun'
'Zhou Guowei'
'Deng Lei'
'Dong Zhenchao'
'Ma Hongwei'
'Chen Wentong'

_publ_section_title
;
 Syntheses and crystal structures of new quaternary Ag-containing group 5
 chalcogenides: K Ag2 M(V) Se4 and K3 Ag3 M(V)2 S8 (M(V) = Nb, Ta)
;
_journal_name_full 'Bulletin of the Chemical Society of Japan'
_journal_page_first 505
_journal_page_last 509
_journal_paper_doi 10.1246/bcsj.77.505
_journal_volume 77
_journal_year 2004
_chemical_formula_sum 'Ag2 K Nb Se4'
_chemical_name_systematic 'Ag2 K (Nb Se4)'
_space_group_IT_number 40
_symmetry_space_group_name_Hall 'A 2 -2a'
_symmetry_space_group_name_H-M 'A m a 2'
_cell_angle_alpha 90
_cell_angle_beta 90
_cell_angle_gamma 90
_cell_formula_units_Z 4
_cell_length_a 7.7413
_cell_length_b 19.024
_cell_length_c 5.6935
_cell_volume 838.485
_citation_journal_id_ASTM BCSJA8
_cod_data_source_file silver2-3_112.cif
_cod_data_source_block Ag2K1Nb1Se4
_cod_original_cell_volume 838.4846
_cod_original_formula_sum 'Ag2 K1 Nb1 Se4'
_cod_database_code 1509657

loop_
_symmetry_equiv_pos_as_xyz
x,y,z
-x,-y,z
-x+1/2,y,z
x+1/2,-y,z
x,y+1/2,z+1/2
-x,-y+1/2,z+1/2
-x+1/2,y+1/2,z+1/2
x+1/2,-y+1/2,z+1/2

loop_
_atom_site_label
_atom_site_type_symbol
_atom_site_fract_x
_atom_site_fract_y
_atom_site_fract_z
_atom_site_occupancy
_atom_site_U_iso_or_equiv
K1 K+1 0.25 0.181 -0.3605 1 0.0
Nb1 Nb+5 0.25 0.389633 0.38783 1 0.0
Se1 Se-2 0.25 0.49598 0.14412 1 0.0
Ag1 Ag+1 0.25 0.391315 -0.13601 1 0.0
Se2 Se-2 -0.00575 0.391 0.63572 1 0.0
Ag2 Ag+1 0 0.5 0.41155 1 0.0
Se3 Se-2 0.25 0.28761 0.1464 1 0.0
